data_2017541
loop_
_publ_author_name
'Gotoh, Kazuma'
'Asaji, Tetsuo'
'Ishida, Hiroyuki'

_publ_section_title
;
 Two solid phases of pyrimidin-1-ium hydrogen chloranilate monohydrate
 determined at 225 and 120K
;
_journal_coeditor_code EG3036
_journal_issue 3
_journal_name_full 'Acta Crystallographica Section C'
_journal_page_first o114
_journal_page_last o118
_journal_paper_doi 10.1107/S010827011000363X
_journal_volume 66
_journal_year 2010
_chemical_formula_iupac 'C4 H5 N2 +, C6 H Cl2 O4 -, H2 O'
_chemical_formula_moiety 'C4 H5 N2 +, C6 H Cl2 O4 -, H2 O'
_chemical_formula_sum 'C10 H8 Cl2 N2 O5'
_chemical_formula_weight 307.09
_chemical_name_systematic
;
pyrimidin-1-ium hydrogen chloranilate monohydrate
;
_space_group_IT_number 14
_symmetry_cell_setting monoclinic
_symmetry_space_group_name_Hall '-P 2ybc'
_symmetry_space_group_name_H-M 'P 1 21/c 1'
_atom_sites_solution_hydrogens geom
_atom_sites_solution_primary direct
_atom_sites_solution_secondary difmap
_cell_angle_alpha 90.0000
_cell_angle_beta 114.208(2)
_cell_angle_gamma 90.0000
_cell_formula_units_Z 4
_cell_length_a 12.6621(7)
_cell_length_b 3.75947(18)
_cell_length_c 26.7435(16)
_cell_measurement_reflns_used 18188
_cell_measurement_temperature 225.0(10)
_cell_measurement_theta_max 30.1
_cell_measurement_theta_min 3.1
_cell_volume 1161.12(11)
_computing_cell_refinement 'PROCESS-AUTO (Rigaku/MSC, 2004)'
_computing_data_collection 'PROCESS-AUTO (Rigaku/MSC, 2004)'
_computing_data_reduction 'CrystalStructure (Rigaku/MSC, 2004)'
_computing_molecular_graphics 'ORTEP-3 (Farrugia, 1997) and WinGX (Farrugia, 1999)'
_computing_publication_material 'CrystalStructure (Rigaku/MSC, 2004) and PLATON (Spek, 2009)'
_computing_structure_refinement 'SHELXL97 (Sheldrick, 2008)'
_computing_structure_solution 'SHELXS97 (Sheldrick, 2008)'
_diffrn_ambient_temperature 225.0(10)
_diffrn_detector_area_resol_mean 10.00
_diffrn_measured_fraction_theta_full 0.998
_diffrn_measured_fraction_theta_max 0.998
_diffrn_measurement_device_type 'Rigaku RAXIS-RAPID II'
_diffrn_measurement_method \w
_diffrn_radiation_type 'Mo K\a'
_diffrn_radiation_wavelength 0.71075
_diffrn_reflns_av_R_equivalents 0.0158
_diffrn_reflns_av_sigmaI/netI 0.0090
_diffrn_reflns_limit_h_max 17
_diffrn_reflns_limit_h_min -17
_diffrn_reflns_limit_k_max 5
_diffrn_reflns_limit_k_min -4
_diffrn_reflns_limit_l_max 37
_diffrn_reflns_limit_l_min -37
_diffrn_reflns_number 21678
_diffrn_reflns_theta_full 29.97
_diffrn_reflns_theta_max 29.97
_exptl_absorpt_coefficient_mu 0.577
_exptl_absorpt_correction_T_max 0.955
_exptl_absorpt_correction_T_min 0.890
_exptl_absorpt_correction_type multi-scan
_exptl_absorpt_process_details
;
(<i>ABSCOR</i>; Higashi, 1995)
;
_exptl_crystal_colour dark
_exptl_crystal_density_diffrn 1.757
_exptl_crystal_density_method 'not measured'
_exptl_crystal_description needle
_exptl_crystal_F_000 624.00
_exptl_crystal_size_max 0.36
_exptl_crystal_size_mid 0.13
_exptl_crystal_size_min 0.08
_refine_diff_density_max 0.525
_refine_diff_density_min -0.168
_refine_ls_extinction_method none
_refine_ls_goodness_of_fit_ref 1.041
_refine_ls_hydrogen_treatment mixed
_refine_ls_matrix_type full
_refine_ls_number_parameters 190
_refine_ls_number_reflns 3377
_refine_ls_number_restraints 4
_refine_ls_restrained_S_all 1.041
_refine_ls_R_factor_all 0.0299
_refine_ls_R_factor_gt 0.0270
_refine_ls_shift/su_max 0.001
_refine_ls_shift/su_mean 0.000
_refine_ls_structure_factor_coef Fsqd
_refine_ls_weighting_details 'calc w=1/[\s^2^(Fo^2^)+(0.0434P)^2^+0.4181P] where P=(Fo^2^+2Fc^2^)/3'
_refine_ls_weighting_scheme calc
_refine_ls_wR_factor_gt 0.0729
_refine_ls_wR_factor_ref 0.0751
_reflns_number_gt 3061
_reflns_number_total 3377
_reflns_threshold_expression I>2\s(I)
_cod_data_source_file eg3036.cif
_cod_data_source_block I_225
_cod_original_sg_symbol_H-M 'P 21/c'
_cod_database_code 2017541
_cod_database_fobs_code 2017541

loop_
_symmetry_equiv_pos_site_id
_symmetry_equiv_pos_as_xyz
1 +X,+Y,+Z
2 -X,1/2+Y,1/2-Z
3 -X,-Y,-Z
4 +X,1/2-Y,1/2+Z

loop_
_atom_site_type_symbol
_atom_site_label
_atom_site_fract_x
_atom_site_fract_y
_atom_site_fract_z
_atom_site_U_iso_or_equiv
_atom_site_adp_type
_atom_site_calc_flag
_atom_site_refinement_flags
_atom_site_occupancy
_atom_site_disorder_assembly
_atom_site_disorder_group
Cl Cl1 0.41634(2) 0.13406(8) 0.271877(10) 0.02200(8) Uani d . 1 . .
Cl Cl2 0.14851(2) 0.73440(8) 0.408348(11) 0.02464(8) Uani d . 1 . .
O O1 0.51322(6) 0.5145(3) 0.37872(3) 0.02687(18) Uani d . 1 . .
O O2 0.16484(7) 0.0848(3) 0.24451(3) 0.02477(18) Uani d . 1 . .
O O3 0.05490(6) 0.3410(2) 0.30130(3) 0.02336(17) Uani d . 1 . .
O O4 0.40346(7) 0.7912(3) 0.43597(3) 0.02713(18) Uani d . 1 . .
O O5 0.63689(8) 0.8783(3) 0.48442(4) 0.0317(2) Uani d D 1 . .
H H5C 0.678(3) 0.969(11) 0.4690(15) 0.048 Uiso d PD 0.50 . .
N N1 0.75684(8) 1.0875(3) 0.43354(4) 0.0280(2) Uani d D 1 . .
H H1 0.716(3) 1.031(10) 0.4511(14) 0.042 Uiso d PD 0.50 . .
N N2 0.93241(10) 1.3141(4) 0.43578(5) 0.0389(3) Uani d . 1 . .
C C1 0.40858(8) 0.4738(3) 0.36032(4) 0.01800(18) Uani d . 1 . .
C C2 0.34264(8) 0.2939(3) 0.30885(4) 0.01747(18) Uani d . 1 . .
C C3 0.22697(8) 0.2515(3) 0.29083(4) 0.01753(19) Uani d . 1 . .
C C4 0.16093(8) 0.3939(3) 0.32250(4) 0.01724(18) Uani d . 1 . .
C C5 0.22393(8) 0.5715(3) 0.37228(4) 0.01818(19) Uani d . 1 . .
C C6 0.34312(8) 0.6244(3) 0.39306(4) 0.01834(19) Uani d . 1 . .
C C7 0.86214(12) 1.2300(5) 0.45916(5) 0.0377(3) Uani d . 1 . .
H H7 0.8883 1.2740 0.4969 0.045 Uiso calc R 1 . .
C C8 0.89272(10) 1.2522(4) 0.38188(5) 0.0282(2) Uani d . 1 . .
H H8 0.9407 1.3046 0.3638 0.034 Uiso calc R 1 . .
C C9 0.78387(10) 1.1142(3) 0.35191(5) 0.0276(2) Uani d . 1 . .
H H9 0.7567 1.0783 0.3139 0.033 Uiso calc R 1 . .
C C10 0.71659(10) 1.0312(3) 0.37961(5) 0.0269(2) Uani d . 1 . .
H H10 0.6422 0.9348 0.3606 0.032 Uiso calc R 1 . .
H H2 0.1001(18) 0.078(6) 0.2396(8) 0.054(6) Uiso d . 1 . .
H H5A 0.5684(14) 0.828(6) 0.4650(8) 0.052(5) Uiso d D 1 . .
H H5B 0.6375(17) 0.990(5) 0.5117(7) 0.054(6) Uiso d D 1 . .

loop_
_atom_site_aniso_label
_atom_site_aniso_U_11
_atom_site_aniso_U_22
_atom_site_aniso_U_33
_atom_site_aniso_U_12
_atom_site_aniso_U_13
_atom_site_aniso_U_23
Cl1 0.01880(12) 0.02755(14) 0.02334(12) 0.00019(9) 0.01239(9) -0.00203(9)
Cl2 0.02129(13) 0.03182(15) 0.02559(13) -0.00189(10) 0.01447(10) -0.00556(10)
O1 0.0145(3) 0.0372(5) 0.0286(4) -0.0053(3) 0.0085(3) -0.0070(4)
O2 0.0147(3) 0.0387(5) 0.0204(3) -0.0050(3) 0.0066(3) -0.0088(3)
O3 0.0128(3) 0.0330(4) 0.0226(4) -0.0005(3) 0.0055(3) -0.0008(3)
O4 0.0197(4) 0.0385(5) 0.0238(4) -0.0079(3) 0.0094(3) -0.0117(3)
O5 0.0258(4) 0.0462(6) 0.0232(4) -0.0129(4) 0.0101(3) -0.0089(4)
N1 0.0214(4) 0.0367(6) 0.0285(5) -0.0028(4) 0.0128(4) 0.0000(4)
N2 0.0255(5) 0.0647(8) 0.0265(5) -0.0160(5) 0.0106(4) -0.0065(5)
C1 0.0152(4) 0.0197(4) 0.0194(4) -0.0024(3) 0.0074(3) 0.0003(4)
C2 0.0151(4) 0.0208(5) 0.0184(4) -0.0009(3) 0.0088(3) -0.0004(4)
C3 0.0155(4) 0.0206(5) 0.0164(4) -0.0013(4) 0.0064(3) 0.0002(4)
C4 0.0142(4) 0.0201(5) 0.0178(4) 0.0002(3) 0.0069(3) 0.0024(4)
C5 0.0156(4) 0.0223(5) 0.0191(4) -0.0012(4) 0.0096(3) -0.0014(4)
C6 0.0160(4) 0.0210(5) 0.0187(4) -0.0026(4) 0.0078(3) -0.0009(4)
C7 0.0287(6) 0.0624(9) 0.0220(5) -0.0124(6) 0.0105(5) -0.0053(6)
C8 0.0240(5) 0.0368(6) 0.0264(5) -0.0046(5) 0.0130(4) -0.0001(5)
C9 0.0263(5) 0.0332(6) 0.0219(5) -0.0032(5) 0.0086(4) -0.0029(4)
C10 0.0185(5) 0.0306(6) 0.0295(5) -0.0025(4) 0.0076(4) -0.0019(5)

loop_
_atom_type_symbol
_atom_type_description
_atom_type_scat_dispersion_real
_atom_type_scat_dispersion_imag
_atom_type_scat_source
C C 0.0033 0.0016 'International Tables Vol C Tables 4.2.6.8 and 6.1.1.4'
H H 0.0000 0.0000 'International Tables Vol C Tables 4.2.6.8 and 6.1.1.4'
O O 0.0106 0.0060 'International Tables Vol C Tables 4.2.6.8 and 6.1.1.4'
N N 0.0061 0.0033 'International Tables Vol C Tables 4.2.6.8 and 6.1.1.4'
Cl Cl 0.1484 0.1585 'International Tables Vol C Tables 4.2.6.8 and 6.1.1.4'

loop_
_geom_angle_atom_site_label_1
_geom_angle_atom_site_label_2
_geom_angle_atom_site_label_3
_geom_angle_site_symmetry_1
_geom_angle_site_symmetry_3
_geom_angle
_geom_angle_publ_flag
C3 O2 H2 . . 110.9(15) ?
H5A O5 H5B . . 107.0(19) ?
H5A O5 H5C . . 119(3) ?
H5B O5 H5C . . 115(3) ?
C10 N1 C7 . . 118.44(10) ?
C10 N1 H1 . . 120(3) ?
C7 N1 H1 . . 121(3) ?
C7 N2 C8 . . 116.15(11) ?
O1 C1 C2 . . 123.28(9) ?
O1 C1 C6 . . 118.28(9) ?
C2 C1 C6 . . 118.44(8) ?
C3 C2 C1 . . 120.75(9) ?
C3 C2 Cl1 . . 121.18(8) ?
C1 C2 Cl1 . . 118.07(7) ?
O2 C3 C2 . . 122.14(9) ?
O2 C3 C4 . . 116.09(8) ?
C2 C3 C4 . . 121.77(9) ?
O3 C4 C5 . . 126.55(9) ?
O3 C4 C3 . . 115.51(9) ?
C5 C4 C3 . . 117.94(8) ?
C6 C5 C4 . . 123.11(9) ?
C6 C5 Cl2 . . 118.97(8) ?
C4 C5 Cl2 . . 117.92(7) ?
O4 C6 C5 . . 126.18(10) ?
O4 C6 C1 . . 115.85(9) ?
C5 C6 C1 . . 117.96(9) ?
N2 C7 N1 . . 125.35(12) ?
N2 C7 H7 . . 117.3 ?
N1 C7 H7 . . 117.3 ?
N2 C8 C9 . . 122.38(11) ?
N2 C8 H8 . . 118.8 ?
C9 C8 H8 . . 118.8 ?
C10 C9 C8 . . 117.66(11) ?
C10 C9 H9 . . 121.2 ?
C8 C9 H9 . . 121.2 ?
N1 C10 C9 . . 119.99(10) ?
N1 C10 H10 . . 120.0 ?
C9 C10 H10 . . 120.0 ?

loop_
_geom_bond_atom_site_label_1
_geom_bond_atom_site_label_2
_geom_bond_site_symmetry_2
_geom_bond_distance
_geom_bond_publ_flag
Cl1 C2 . 1.7223(10) ?
Cl2 C5 . 1.7243(10) ?
O1 C1 . 1.2192(12) ?
O2 C3 . 1.3217(12) ?
O2 H2 . 0.78(2) ?
O3 C4 . 1.2406(12) ?
O4 C6 . 1.2548(13) ?
O5 H5A . 0.829(15) ?
O5 H5B . 0.840(15) ?
O5 H5C . 0.860(19) ?
N1 C7 . 1.3360(16) ?
N1 C10 . 1.3350(15) ?
N1 H1 . 0.851(18) ?
N2 C7 . 1.3186(17) ?
N2 C8 . 1.3380(16) ?
C1 C2 . 1.4516(14) ?
C1 C6 . 1.5394(14) ?
C2 C3 . 1.3506(13) ?
C3 C4 . 1.5113(14) ?
C4 C5 . 1.4084(14) ?
C5 C6 . 1.3922(13) ?
C7 H7 . 0.9400 ?
C8 C9 . 1.3803(16) ?
C8 H8 . 0.9400 ?
C9 C10 . 1.3745(17) ?
C9 H9 . 0.9400 ?
C10 H10 . 0.9400 ?

loop_
_geom_hbond_atom_site_label_D
_geom_hbond_atom_site_label_H
_geom_hbond_atom_site_label_A
_geom_hbond_site_symmetry_A
_geom_hbond_distance_DH
_geom_hbond_distance_HA
_geom_hbond_distance_DA
_geom_hbond_angle_DHA
N1 H1 O5 . 0.86(4) 1.69(4) 2.5440(15) 175(4)
O2 H2 O3 . 0.78(2) 2.19(2) 2.6279(12) 116.2(18)
O2 H2 O3 2_545 0.78(2) 2.02(2) 2.6995(12) 146(2)
O5 H5A O1 . 0.83(2) 2.43(2) 2.9467(13) 121.7(17)
O5 H5A O4 . 0.83(2) 1.91(2) 2.7169(14) 163.4(19)
O5 H5B O4 3_676 0.839(18) 1.87(2) 2.6888(14) 165(2)
O5 H5C N1 . 0.86(4) 1.69(4) 2.5440(15) 171(4)
C7 H7 Cl2 3_676 0.94 2.76 3.6031(13) 150
C10 H10 O1 . 0.94 2.46 3.2179(16) 138

loop_
_geom_torsion_atom_site_label_1
_geom_torsion_atom_site_label_2
_geom_torsion_atom_site_label_3
_geom_torsion_atom_site_label_4
_geom_torsion_site_symmetry_1
_geom_torsion_site_symmetry_2
_geom_torsion_site_symmetry_3
_geom_torsion_site_symmetry_4
_geom_torsion
_geom_torsion_publ_flag
O1 C1 C2 C3 . . . . 178.96(11) ?
C6 C1 C2 C3 . . . . -1.70(15) ?
O1 C1 C2 Cl1 . . . . -0.59(15) ?
C6 C1 C2 Cl1 . . . . 178.75(7) ?
C1 C2 C3 O2 . . . . -179.12(10) ?
Cl1 C2 C3 O2 . . . . 0.43(15) ?
C1 C2 C3 C4 . . . . 1.17(16) ?
Cl1 C2 C3 C4 . . . . -179.29(8) ?
O2 C3 C4 O3 . . . . -0.50(14) ?
C2 C3 C4 O3 . . . . 179.24(10) ?
O2 C3 C4 C5 . . . . 179.63(9) ?
C2 C3 C4 C5 . . . . -0.64(15) ?
O3 C4 C5 C6 . . . . -179.12(11) ?
C3 C4 C5 C6 . . . . 0.74(16) ?
O3 C4 C5 Cl2 . . . . 0.06(16) ?
C3 C4 C5 Cl2 . . . . 179.91(7) ?
C4 C5 C6 O4 . . . . 177.22(11) ?
Cl2 C5 C6 O4 . . . . -1.95(16) ?
C4 C5 C6 C1 . . . . -1.30(16) ?
Cl2 C5 C6 C1 . . . . 179.53(7) ?
O1 C1 C6 O4 . . . . 2.44(15) ?
C2 C1 C6 O4 . . . . -176.93(10) ?
O1 C1 C6 C5 . . . . -178.89(10) ?
C2 C1 C6 C5 . . . . 1.74(15) ?
C8 N2 C7 N1 . . . . 0.6(3) ?
C10 N1 C7 N2 . . . . -1.7(2) ?
C7 N2 C8 C9 . . . . 1.1(2) ?
N2 C8 C9 C10 . . . . -1.7(2) ?
C7 N1 C10 C9 . . . . 1.0(2) ?
C8 C9 C10 N1 . . . . 0.54(19) ?
